data_4125325
loop_
_publ_author_name
'Hung, Kevin'
'Condakes, Matthew L.'
'Morikawa, Takahiro'
'Maimone, Thomas J.'

_publ_section_title
;
 Oxidative Entry into the Illicium Sesquiterpenes: Enantiospecific
 Synthesis of (+)-Pseudoanisatin.
;
_journal_issue 51
_journal_name_full 'Journal of the American Chemical Society'
_journal_page_first 16616
_journal_page_last 16619
_journal_paper_doi 10.1021/jacs.6b11739
_journal_volume 138
_journal_year 2016
_chemical_absolute_configuration ad
_chemical_formula_sum 'C16 H24 O5'
_chemical_formula_weight 296.35
_chemical_name_common KH_LIT_1_TBS
_chemical_name_systematic maimone91
_space_group.centring_type P

_space_group_crystal_system orthorhombic
_space_group_IT_number 19
_space_group_name_Hall 'P 2ac 2ab'
_space_group_name_H-M_alt 'P 21 21 21'
_symmetry_space_group_name_Hall 'P 2ac 2ab'
_symmetry_space_group_name_H-M 'P 21 21 21'
_atom_sites_solution_hydrogens geom
_atom_sites_solution_primary iterative
_atom_sites_solution_secondary difmap
_audit_creation_method SHELXL-2016/6
_cell_angle_alpha 90
_cell_angle_beta 90
_cell_angle_gamma 90
_cell_formula_units_Z 12
_cell_length_a 8.3035(2)
_cell_length_b 21.4423(6)
_cell_length_c 26.1632(7)
_cell_measurement_reflns_used 9146
_cell_measurement_temperature 100(2)
_cell_measurement_theta_max 68.23
_cell_measurement_theta_min 3.38
_cell_volume 4658.3(2)
_computing_cell_refinement 'Bruker SAINT'
_computing_data_collection 'Bruker APEX2'
_computing_data_reduction 'Bruker SAINT'
_computing_molecular_graphics ORTEP-32
_computing_publication_material WinGX
_computing_structure_refinement SHELXL-2016
_computing_structure_solution SHELXT-2014
_diffrn_ambient_temperature 100(2)
_diffrn_detector_area_resol_mean 8.366
_diffrn_measured_fraction_theta_full 1.000
_diffrn_measured_fraction_theta_max 0.999
_diffrn_measurement_device_type 'Bruker APEX-II CCD'
_diffrn_measurement_method '\f and \w scans'
_diffrn_radiation_type CuK\a
_diffrn_radiation_wavelength 1.54178
_diffrn_reflns_av_R_equivalents 0.0440
_diffrn_reflns_av_unetI/netI 0.0231
_diffrn_reflns_Laue_measured_fraction_full 1.000
_diffrn_reflns_Laue_measured_fraction_max 0.999
_diffrn_reflns_limit_h_max 10
_diffrn_reflns_limit_h_min -9
_diffrn_reflns_limit_k_max 20
_diffrn_reflns_limit_k_min -25
_diffrn_reflns_limit_l_max 31
_diffrn_reflns_limit_l_min -31
_diffrn_reflns_number 108342
_diffrn_reflns_point_group_measured_fraction_full 1.000
_diffrn_reflns_point_group_measured_fraction_max 0.998
_diffrn_reflns_theta_full 67.000
_diffrn_reflns_theta_max 68.489
_diffrn_reflns_theta_min 2.664
_diffrn_source 'microfocus rotating anode'
_exptl_absorpt_coefficient_mu 0.766
_exptl_absorpt_correction_T_max 0.929
_exptl_absorpt_correction_T_min 0.863
_exptl_absorpt_correction_type multi-scan
_exptl_absorpt_process_details SADABS
_exptl_crystal_colour colorless
_exptl_crystal_density_diffrn 1.268
_exptl_crystal_description plate
_exptl_crystal_F_000 1920
_exptl_crystal_size_max 0.060
_exptl_crystal_size_mid 0.050
_exptl_crystal_size_min 0.030
_refine_diff_density_max 0.219
_refine_diff_density_min -0.190
_refine_diff_density_rms 0.037
_refine_ls_abs_structure_details
; 
 Flack x determined using 3170 quotients [(I+)-(I-)]/[(I+)+(I-)] 
 (Parsons, Flack and Wagner, Acta Cryst. B69 (2013) 249-259). 
;
_refine_ls_abs_structure_Flack 0.04(4)
_refine_ls_extinction_method none
_refine_ls_goodness_of_fit_ref 1.060
_refine_ls_hydrogen_treatment constr
_refine_ls_matrix_type full
_refine_ls_number_parameters 583
_refine_ls_number_reflns 8537
_refine_ls_number_restraints 0
_refine_ls_restrained_S_all 1.060
_refine_ls_R_factor_all 0.0450
_refine_ls_R_factor_gt 0.0407
_refine_ls_shift/su_max 0.000
_refine_ls_shift/su_mean 0.000
_refine_ls_structure_factor_coef Fsqd
_refine_ls_weighting_details 'w=1/[\s^2^(Fo^2^)+(0.0241P)^2^+2.7760P] where P=(Fo^2^+2Fc^2^)/3'
_refine_ls_weighting_scheme calc
_refine_ls_wR_factor_gt 0.0873
_refine_ls_wR_factor_ref 0.0892
_reflns_Friedel_coverage 0.779
_reflns_Friedel_fraction_full 1.000
_reflns_Friedel_fraction_max 0.997
_reflns_number_gt 7871
_reflns_number_total 8537
_reflns_threshold_expression 'I > 2\s(I)'
_cod_data_source_file ja6b11739_si_003.cif
_cod_data_source_block maimone91
_cod_depositor_comments
;Adding full bibliography for 4125325--4125326.cif.

The following automatic conversions were performed:

'_space_group.centring_type' value 'primitive' was replaced with the
value 'P' as specified in the replacement file
'/home/antanas/src/cod-tools/trunk/data/replacement-values/replacement_values.lst'.

Automatic conversion script
Id: cif_fix_values 5642 2017-10-24 12:04:52Z antanas 
;
_cod_database_code 4125325
_shelx_shelxl_version_number 2016/6
_shelx_space_group_comment
; 
The symmetry employed for this shelxl refinement is uniquely defined 
by the following loop, which should always be used as a source of 
symmetry information in preference to the above space-group names. 
They are only intended as comments. 
;
_shelx_estimated_absorpt_t_min 0.955
_shelx_estimated_absorpt_t_max 0.977

loop_
_space_group_symop_operation_xyz
'x, y, z'
'-x+1/2, -y, z+1/2'
'x+1/2, -y+1/2, -z'
'-x, y+1/2, -z+1/2'

loop_
_atom_site_label
_atom_site_type_symbol
_atom_site_fract_x
_atom_site_fract_y
_atom_site_fract_z
_atom_site_U_iso_or_equiv
_atom_site_adp_type
_atom_site_occupancy
_atom_site_site_symmetry_order
_atom_site_calc_flag
_atom_site_refinement_flags_posn
_atom_site_refinement_flags_adp
C1 C -0.6921(4) -0.19494(14) 0.07776(12) 0.0286(7) Uani 1 1 d . .
C2 C -0.7559(4) -0.16075(14) 0.02937(12) 0.0268(6) Uani 1 1 d . .
C3 C -0.7152(4) -0.19028(14) -0.02242(12) 0.0301(7) Uani 1 1 d . .
H3A H -0.605053 -0.207989 -0.022173 0.036 Uiso 1 1 calc R U
H3B H -0.792716 -0.223744 -0.031013 0.036 Uiso 1 1 calc R U
C4 C -0.7274(5) -0.13710(16) -0.05991(12) 0.0381(8) Uani 1 1 d . .
H4A H -0.841126 -0.127043 -0.067719 0.046 Uiso 1 1 calc R U
H4B H -0.670027 -0.146757 -0.092123 0.046 Uiso 1 1 calc R U
C5 C -0.6455(4) -0.08380(15) -0.03097(12) 0.0314(7) Uani 1 1 d . .
H5 H -0.528755 -0.094835 -0.028270 0.038 Uiso 1 1 calc R U
C6 C -0.7172(4) -0.08869(14) 0.02406(11) 0.0261(6) Uani 1 1 d . .
C7 C -0.5972(4) -0.06038(14) 0.06284(12) 0.0288(7) Uani 1 1 d . .
H7A H -0.507177 -0.041871 0.043231 0.035 Uiso 1 1 calc R U
H7B H -0.652610 -0.025745 0.080653 0.035 Uiso 1 1 calc R U
C8 C -0.5265(4) -0.10210(15) 0.10262(11) 0.0306(7) Uani 1 1 d . .
C9 C -0.5179(4) -0.17173(15) 0.08958(12) 0.0305(7) Uani 1 1 d . .
C10 C -1.0038(4) -0.10930(14) 0.03466(11) 0.0295(7) Uani 1 1 d . .
C11 C -0.8841(4) -0.05801(14) 0.02841(12) 0.0289(7) Uani 1 1 d . .
H11A H -0.887536 -0.029661 0.058259 0.035 Uiso 1 1 calc R U
H11B H -0.908087 -0.033535 -0.002752 0.035 Uiso 1 1 calc R U
C12 C -0.6540(4) -0.01923(15) -0.05555(13) 0.0382(8) Uani 1 1 d . .
H12A H -0.590416 -0.019048 -0.087112 0.057 Uiso 1 1 calc R U
H12B H -0.610581 0.011893 -0.031818 0.057 Uiso 1 1 calc R U
H12C H -0.766312 -0.009122 -0.063473 0.057 Uiso 1 1 calc R U
C13 C -0.6951(4) -0.26629(14) 0.06934(13) 0.0354(8) Uani 1 1 d . .
H13A H -0.676271 -0.287540 0.101965 0.053 Uiso 1 1 calc R U
H13B H -0.610558 -0.277947 0.045003 0.053 Uiso 1 1 calc R U
H13C H -0.800299 -0.278628 0.055720 0.053 Uiso 1 1 calc R U
C14 C -0.8036(4) -0.18170(15) 0.12341(12) 0.0335(7) Uani 1 1 d . .
H14A H -0.907811 -0.203334 0.118522 0.040 Uiso 1 1 calc R U
H14B H -0.753847 -0.197456 0.155277 0.040 Uiso 1 1 calc R U
C15 C -0.9367(4) -0.09913(17) 0.16664(13) 0.0422(8) Uani 1 1 d . .
H15A H -1.042528 -0.117872 0.160337 0.063 Uiso 1 1 calc R U
H15B H -0.946980 -0.053608 0.167260 0.063 Uiso 1 1 calc R U
H15C H -0.895125 -0.113694 0.199595 0.063 Uiso 1 1 calc R U
C16 C -0.4318(5) -0.20829(17) 0.13089(13) 0.0426(8) Uani 1 1 d . .
H16A H -0.424826 -0.252220 0.120811 0.064 Uiso 1 1 calc R U
H16B H -0.491831 -0.204848 0.163023 0.064 Uiso 1 1 calc R U
H16C H -0.323094 -0.191447 0.135584 0.064 Uiso 1 1 calc R U
C17 C -0.3605(4) 0.02277(14) 0.34284(12) 0.0303(7) Uani 1 1 d . .
C18 C -0.4358(4) -0.04413(14) 0.34052(12) 0.0277(6) Uani 1 1 d . .
C19 C -0.4025(4) -0.08668(15) 0.38657(11) 0.0303(7) Uani 1 1 d . .
H19A H -0.288104 -0.084235 0.396999 0.036 Uiso 1 1 calc R U
H19B H -0.471185 -0.075088 0.416014 0.036 Uiso 1 1 calc R U
C20 C -0.4439(4) -0.15139(15) 0.36737(12) 0.0331(7) Uani 1 1 d . .
H20A H -0.561882 -0.157722 0.365766 0.040 Uiso 1 1 calc R U
H20B H -0.395497 -0.184049 0.389271 0.040 Uiso 1 1 calc R U
C21 C -0.3693(4) -0.15133(14) 0.31422(12) 0.0296(7) Uani 1 1 d . .
H21 H -0.250025 -0.152842 0.319413 0.036 Uiso 1 1 calc R U
C22 C -0.4066(4) -0.08598(15) 0.29129(11) 0.0283(7) Uani 1 1 d . .
C23 C -0.2691(4) -0.06537(15) 0.25513(12) 0.0321(7) Uani 1 1 d . .
H23A H -0.179512 -0.095496 0.258759 0.039 Uiso 1 1 calc R U
H23B H -0.308914 -0.068490 0.219556 0.039 Uiso 1 1 calc R U
C24 C -0.2025(4) -0.00121(15) 0.26267(12) 0.0321(7) Uani 1 1 d . .
C25 C -0.1901(4) 0.02092(14) 0.31819(13) 0.0319(7) Uani 1 1 d . .
C26 C -0.6841(4) -0.05298(15) 0.29891(12) 0.0309(7) Uani 1 1 d . .
C27 C -0.5699(4) -0.08355(16) 0.26360(12) 0.0338(7) Uani 1 1 d . .
H27A H -0.560592 -0.059377 0.231489 0.041 Uiso 1 1 calc R U
H27B H -0.607103 -0.126192 0.255179 0.041 Uiso 1 1 calc R U
C28 C -0.4112(4) -0.20729(16) 0.28104(13) 0.0397(8) Uani 1 1 d . .
H28A H -0.371119 -0.245440 0.297276 0.060 Uiso 1 1 calc R U
H28B H -0.361180 -0.202495 0.247349 0.060 Uiso 1 1 calc R U
H28C H -0.528396 -0.209986 0.277137 0.060 Uiso 1 1 calc R U
C29 C -0.3494(4) 0.04514(16) 0.39869(13) 0.0393(8) Uani 1 1 d . .
H29A H -0.326720 0.089987 0.399336 0.059 Uiso 1 1 calc R U
H29B H -0.262707 0.022655 0.416177 0.059 Uiso 1 1 calc R U
H29C H -0.451833 0.037022 0.416084 0.059 Uiso 1 1 calc R U
C30 C -0.4677(4) 0.06959(16) 0.31502(14) 0.0404(8) Uani 1 1 d . .
H30A H -0.571574 0.073872 0.333256 0.049 Uiso 1 1 calc R U
H30B H -0.414721 0.110941 0.314279 0.049 Uiso 1 1 calc R U
C31 C -0.6087(5) 0.0859(2) 0.23744(17) 0.0656(13) Uani 1 1 d . .
H31A H -0.712028 0.085564 0.255546 0.098 Uiso 1 1 calc R U
H31B H -0.623355 0.068846 0.202994 0.098 Uiso 1 1 calc R U
H31C H -0.568753 0.128778 0.235066 0.098 Uiso 1 1 calc R U
C32 C -0.0992(4) 0.08240(16) 0.32106(15) 0.0443(9) Uani 1 1 d . .
H32A H -0.091758 0.095837 0.356780 0.067 Uiso 1 1 calc R U
H32B H -0.156653 0.114095 0.301162 0.067 Uiso 1 1 calc R U
H32C H 0.009353 0.076873 0.307080 0.067 Uiso 1 1 calc R U
C33 C -0.0297(4) 0.17888(15) 0.05694(11) 0.0305(7) Uani 1 1 d . .
C34 C -0.1002(4) 0.21662(14) 0.10271(12) 0.0279(6) Uani 1 1 d . .
C35 C -0.0637(4) 0.28702(14) 0.10419(13) 0.0350(7) Uani 1 1 d . .
H35A H 0.048039 0.295448 0.092963 0.042 Uiso 1 1 calc R U
H35B H -0.138893 0.310340 0.081889 0.042 Uiso 1 1 calc R U
C36 C -0.0867(4) 0.30504(14) 0.15950(14) 0.0379(8) Uani 1 1 d . .
H36A H -0.202306 0.307779 0.168456 0.045 Uiso 1 1 calc R U
H36B H -0.033839 0.345329 0.167282 0.045 Uiso 1 1 calc R U
C37 C -0.0053(4) 0.25159(14) 0.18717(12) 0.0341(7) Uani 1 1 d . .
H37 H 0.112379 0.255216 0.179628 0.041 Uiso 1 1 calc R U
C38 C -0.0654(4) 0.19207(14) 0.15887(11) 0.0271(6) Uani 1 1 d . .
C39 C 0.0604(4) 0.13916(13) 0.16479(11) 0.0277(6) Uani 1 1 d . .
H39A H 0.149497 0.155223 0.186199 0.033 Uiso 1 1 calc R U
H39B H 0.008888 0.104750 0.184014 0.033 Uiso 1 1 calc R U
C40 C 0.1324(4) 0.11211(14) 0.11738(12) 0.0282(7) Uani 1 1 d . .
C41 C 0.1421(4) 0.15586(14) 0.07080(12) 0.0294(7) Uani 1 1 d . .
C42 C -0.3484(4) 0.18412(14) 0.13532(12) 0.0308(7) Uani 1 1 d . .
C43 C -0.2328(4) 0.17081(15) 0.17734(12) 0.0315(7) Uani 1 1 d . .
H43A H -0.231761 0.125645 0.185206 0.038 Uiso 1 1 calc R U
H43B H -0.263853 0.193831 0.208619 0.038 Uiso 1 1 calc R U
C44 C -0.0214(5) 0.25099(18) 0.24534(14) 0.0476(9) Uani 1 1 d . .
H44A H 0.038220 0.286268 0.259784 0.071 Uiso 1 1 calc R U
H44B H 0.022530 0.211891 0.258828 0.071 Uiso 1 1 calc R U
H44C H -0.135337 0.254410 0.254721 0.071 Uiso 1 1 calc R U
C45 C -0.0265(5) 0.21921(18) 0.00833(13) 0.0424(9) Uani 1 1 d . .
H45A H -0.001278 0.192934 -0.021245 0.064 Uiso 1 1 calc R U
H45B H 0.055851 0.251661 0.011863 0.064 Uiso 1 1 calc R U
H45C H -0.132095 0.238743 0.003416 0.064 Uiso 1 1 calc R U
C46 C -0.1379(4) 0.12273(16) 0.04564(13) 0.0381(8) Uani 1 1 d . .
H46A H -0.241982 0.137016 0.031364 0.046 Uiso 1 1 calc R U
H46B H -0.085561 0.095156 0.020243 0.046 Uiso 1 1 calc R U
C47 C -0.2747(5) 0.03966(17) 0.08642(18) 0.0550(11) Uani 1 1 d . .
H47A H -0.380856 0.056033 0.077061 0.083 Uiso 1 1 calc R U
H47B H -0.282561 0.017170 0.118939 0.083 Uiso 1 1 calc R U
H47C H -0.236897 0.011148 0.059718 0.083 Uiso 1 1 calc R U
C48 C 0.2318(4) 0.12422(16) 0.02724(13) 0.0372(8) Uani 1 1 d . .
H48A H 0.241517 0.153211 -0.001552 0.056 Uiso 1 1 calc R U
H48B H 0.172254 0.087074 0.016343 0.056 Uiso 1 1 calc R U
H48C H 0.339473 0.112000 0.038873 0.056 Uiso 1 1 calc R U
O1 O -0.8292(3) -0.11679(10) 0.12723(8) 0.0346(5) Uani 1 1 d . .
O2 O -0.9333(2) -0.16509(9) 0.03228(8) 0.0287(5) Uani 1 1 d . .
O3 O -1.1486(3) -0.10456(11) 0.04008(10) 0.0407(6) Uani 1 1 d . .
O4 O -0.4656(3) -0.08153(11) 0.14155(8) 0.0409(6) Uani 1 1 d . .
O5 O -0.4300(3) -0.17571(10) 0.04263(8) 0.0317(5) Uani 1 1 d . .
H5A H -0.339795 -0.158523 0.046193 0.048 Uiso 1 1 calc R U
O6 O -0.4950(3) 0.04860(12) 0.26473(9) 0.0458(6) Uani 1 1 d . .
O7 O -0.6126(2) -0.03515(10) 0.34225(8) 0.0310(5) Uani 1 1 d . .
O8 O -0.8282(3) -0.04477(11) 0.29227(9) 0.0388(6) Uani 1 1 d . .
O9 O -0.1475(3) 0.02812(12) 0.22714(9) 0.0446(6) Uani 1 1 d . .
O10 O -0.1052(3) -0.02672(10) 0.34512(8) 0.0324(5) Uani 1 1 d . .
H10 H -0.008025 -0.026495 0.336212 0.049 Uiso 1 1 calc R U
O11 O -0.1641(3) 0.08987(10) 0.09158(9) 0.0389(5) Uani 1 1 d . .
O12 O -0.2765(3) 0.21419(10) 0.09683(8) 0.0326(5) Uani 1 1 d . .
O13 O -0.4913(3) 0.17298(11) 0.13431(9) 0.0398(6) Uani 1 1 d . .
O14 O 0.1920(3) 0.06067(10) 0.11717(9) 0.0387(6) Uani 1 1 d . .
O15 O 0.2291(3) 0.20984(10) 0.08733(9) 0.0315(5) Uani 1 1 d . .
H15 H 0.320806 0.199106 0.097675 0.047 Uiso 1 1 calc R U

loop_
_atom_site_aniso_label
_atom_site_aniso_U_11
_atom_site_aniso_U_22
_atom_site_aniso_U_33
_atom_site_aniso_U_23
_atom_site_aniso_U_13
_atom_site_aniso_U_12
C1 0.0310(18) 0.0253(15) 0.0294(16) 0.0014(12) 0.0033(13) -0.0028(13)
C2 0.0186(15) 0.0286(16) 0.0333(16) -0.0053(13) 0.0002(12) -0.0017(12)
C3 0.0232(16) 0.0318(16) 0.0353(17) -0.0073(13) -0.0021(13) -0.0021(13)
C4 0.046(2) 0.0389(19) 0.0290(16) -0.0051(14) 0.0017(15) 0.0024(16)
C5 0.0286(16) 0.0327(16) 0.0330(16) 0.0004(13) 0.0047(14) -0.0006(14)
C6 0.0238(15) 0.0244(15) 0.0301(15) 0.0008(12) 0.0004(13) -0.0010(12)
C7 0.0267(16) 0.0243(15) 0.0356(16) -0.0052(12) 0.0020(13) -0.0051(13)
C8 0.0266(16) 0.0380(17) 0.0271(16) -0.0040(13) 0.0040(13) -0.0056(14)
C9 0.0279(16) 0.0341(17) 0.0294(15) 0.0010(13) 0.0012(13) -0.0004(14)
C10 0.0273(17) 0.0295(16) 0.0316(16) -0.0033(12) 0.0013(13) -0.0020(13)
C11 0.0276(16) 0.0273(15) 0.0318(16) -0.0011(13) -0.0001(13) -0.0006(13)
C12 0.038(2) 0.0362(18) 0.0407(19) 0.0067(14) 0.0086(16) -0.0010(15)
C13 0.0347(19) 0.0262(16) 0.0453(19) 0.0029(14) 0.0007(15) -0.0020(14)
C14 0.0344(18) 0.0338(17) 0.0324(17) 0.0037(13) 0.0038(14) -0.0036(14)
C15 0.039(2) 0.053(2) 0.0352(18) -0.0091(16) 0.0084(15) -0.0019(17)
C16 0.041(2) 0.048(2) 0.0391(19) 0.0057(16) -0.0069(16) -0.0002(18)
C17 0.0272(16) 0.0284(16) 0.0354(17) 0.0013(13) 0.0030(14) 0.0042(13)
C18 0.0213(15) 0.0331(17) 0.0288(15) 0.0011(13) 0.0018(12) 0.0017(13)
C19 0.0275(17) 0.0357(17) 0.0276(15) 0.0023(13) 0.0011(13) -0.0014(14)
C20 0.0311(17) 0.0317(17) 0.0366(17) 0.0046(13) 0.0006(14) -0.0036(14)
C21 0.0240(16) 0.0308(16) 0.0341(16) 0.0000(13) -0.0026(13) -0.0004(13)
C22 0.0217(16) 0.0365(17) 0.0268(15) 0.0000(13) 0.0012(12) 0.0003(13)
C23 0.0295(17) 0.0404(18) 0.0264(16) 0.0019(13) 0.0027(13) 0.0013(14)
C24 0.0209(15) 0.0382(17) 0.0372(17) 0.0119(14) 0.0040(13) 0.0064(13)
C25 0.0245(17) 0.0270(16) 0.0442(18) 0.0044(13) 0.0004(14) -0.0009(13)
C26 0.0282(18) 0.0323(17) 0.0321(16) 0.0054(13) -0.0002(13) 0.0016(14)
C27 0.0267(17) 0.0436(19) 0.0311(16) -0.0015(14) -0.0012(13) 0.0064(15)
C28 0.0348(19) 0.0378(19) 0.047(2) -0.0083(15) 0.0005(16) -0.0028(15)
C29 0.0376(19) 0.0344(18) 0.046(2) -0.0069(15) 0.0044(16) 0.0003(15)
C30 0.0313(19) 0.0337(18) 0.056(2) 0.0069(16) 0.0071(16) 0.0054(15)
C31 0.040(2) 0.087(3) 0.070(3) 0.042(3) 0.005(2) 0.018(2)
C32 0.033(2) 0.0365(19) 0.063(2) 0.0029(17) 0.0062(17) -0.0031(16)
C33 0.0303(18) 0.0331(17) 0.0279(16) 0.0015(13) -0.0042(13) -0.0050(14)
C34 0.0201(15) 0.0281(15) 0.0354(16) 0.0036(13) -0.0018(12) 0.0005(12)
C35 0.0290(17) 0.0280(16) 0.0480(19) 0.0080(14) -0.0022(15) 0.0035(14)
C36 0.0291(18) 0.0253(16) 0.059(2) -0.0064(15) -0.0030(16) 0.0001(14)
C37 0.0297(18) 0.0305(17) 0.0420(18) -0.0087(14) -0.0047(14) 0.0018(14)
C38 0.0258(16) 0.0267(15) 0.0290(15) -0.0033(12) -0.0008(13) -0.0003(13)
C39 0.0279(16) 0.0254(15) 0.0297(15) 0.0042(12) -0.0020(13) -0.0002(13)
C40 0.0241(16) 0.0247(16) 0.0358(16) -0.0019(12) -0.0023(13) -0.0006(13)
C41 0.0282(16) 0.0283(16) 0.0316(16) -0.0031(13) 0.0003(13) -0.0026(13)
C42 0.0278(17) 0.0250(15) 0.0396(18) -0.0018(13) -0.0010(14) 0.0004(13)
C43 0.0266(17) 0.0316(17) 0.0365(17) -0.0009(13) 0.0009(13) -0.0004(14)
C44 0.047(2) 0.053(2) 0.043(2) -0.0161(17) -0.0027(17) 0.0007(19)
C45 0.036(2) 0.057(2) 0.0334(18) 0.0099(16) -0.0025(15) 0.0044(18)
C46 0.0300(18) 0.046(2) 0.0387(18) -0.0074(15) -0.0068(15) -0.0026(15)
C47 0.037(2) 0.033(2) 0.095(3) -0.013(2) 0.001(2) -0.0108(17)
C48 0.0342(19) 0.0401(19) 0.0372(18) -0.0028(15) 0.0065(15) 0.0004(15)
O1 0.0374(13) 0.0340(12) 0.0323(11) -0.0038(9) 0.0114(10) -0.0014(10)
O2 0.0223(11) 0.0259(11) 0.0378(12) -0.0038(9) 0.0016(9) -0.0028(9)
O3 0.0234(12) 0.0385(13) 0.0602(15) -0.0083(11) 0.0039(11) -0.0014(10)
O4 0.0444(15) 0.0478(14) 0.0305(12) -0.0071(10) -0.0038(11) -0.0082(12)
O5 0.0258(11) 0.0340(12) 0.0353(12) -0.0052(9) 0.0028(9) -0.0024(10)
O6 0.0365(14) 0.0562(16) 0.0448(14) 0.0186(12) 0.0002(11) 0.0133(12)
O7 0.0218(11) 0.0390(12) 0.0323(11) -0.0003(9) 0.0041(9) 0.0024(9)
O8 0.0241(12) 0.0495(14) 0.0430(13) 0.0039(11) 0.0012(10) 0.0040(11)
O9 0.0400(14) 0.0478(14) 0.0460(14) 0.0186(12) 0.0096(12) 0.0029(12)
O10 0.0252(12) 0.0361(12) 0.0361(12) 0.0036(10) 0.0002(10) 0.0033(10)
O11 0.0338(13) 0.0302(12) 0.0527(14) -0.0017(10) -0.0035(11) -0.0094(10)
O12 0.0242(11) 0.0330(12) 0.0404(13) 0.0040(10) -0.0072(9) 0.0014(9)
O13 0.0226(12) 0.0425(14) 0.0542(15) 0.0028(11) -0.0041(11) -0.0014(11)
O14 0.0432(14) 0.0270(12) 0.0460(14) -0.0006(10) 0.0016(11) 0.0064(11)
O15 0.0250(12) 0.0277(11) 0.0419(13) 0.0012(9) -0.0022(10) -0.0017(9)

loop_
_atom_type_symbol
_atom_type_description
_atom_type_scat_dispersion_real
_atom_type_scat_dispersion_imag
_atom_type_scat_source
C C 0.0181 0.0091 'International Tables Vol C Tables 4.2.6.8 and 6.1.1.4'
H H 0.0000 0.0000 'International Tables Vol C Tables 4.2.6.8 and 6.1.1.4'
O O 0.0492 0.0322 'International Tables Vol C Tables 4.2.6.8 and 6.1.1.4'

loop_
_geom_angle_atom_site_label_1
_geom_angle_atom_site_label_2
_geom_angle_atom_site_label_3
_geom_angle
C14 C1 C13 106.5(3)
C14 C1 C2 109.8(3)
C13 C1 C2 110.2(3)
C14 C1 C9 110.2(3)
C13 C1 C9 111.0(3)
C2 C1 C9 109.1(2)
O2 C2 C3 103.8(2)
O2 C2 C1 105.5(2)
C3 C2 C1 116.7(3)
O2 C2 C6 105.5(2)
C3 C2 C6 106.3(2)
C1 C2 C6 117.5(2)
C4 C3 C2 104.3(2)
C4 C3 H3A 110.9
C2 C3 H3A 110.9
C4 C3 H3B 110.9
C2 C3 H3B 110.9
H3A C3 H3B 108.9
C3 C4 C5 102.3(3)
C3 C4 H4A 111.3
C5 C4 H4A 111.3
C3 C4 H4B 111.3
C5 C4 H4B 111.3
H4A C4 H4B 109.2
C12 C5 C4 116.6(3)
C12 C5 C6 115.5(3)
C4 C5 C6 103.7(2)
C12 C5 H5 106.8
C4 C5 H5 106.8
C6 C5 H5 106.8
C11 C6 C7 111.3(2)
C11 C6 C5 112.5(2)
C7 C6 C5 109.4(2)
C11 C6 C2 103.2(2)
C7 C6 C2 117.1(2)
C5 C6 C2 102.9(2)
C8 C7 C6 118.4(3)
C8 C7 H7A 107.7
C6 C7 H7A 107.7
C8 C7 H7B 107.7
C6 C7 H7B 107.7
H7A C7 H7B 107.1
O4 C8 C7 121.9(3)
O4 C8 C9 121.3(3)
C7 C8 C9 116.5(3)
O5 C9 C16 109.9(3)
O5 C9 C8 105.8(2)
C16 C9 C8 111.5(3)
O5 C9 C1 106.5(2)
C16 C9 C1 114.4(3)
C8 C9 C1 108.2(3)
O3 C10 O2 121.0(3)
O3 C10 C11 127.6(3)
O2 C10 C11 111.3(3)
C10 C11 C6 107.1(2)
C10 C11 H11A 110.3
C6 C11 H11A 110.3
C10 C11 H11B 110.3
C6 C11 H11B 110.3
H11A C11 H11B 108.6
C5 C12 H12A 109.5
C5 C12 H12B 109.5
H12A C12 H12B 109.5
C5 C12 H12C 109.5
H12A C12 H12C 109.5
H12B C12 H12C 109.5
C1 C13 H13A 109.5
C1 C13 H13B 109.5
H13A C13 H13B 109.5
C1 C13 H13C 109.5
H13A C13 H13C 109.5
H13B C13 H13C 109.5
O1 C14 C1 109.1(2)
O1 C14 H14A 109.9
C1 C14 H14A 109.9
O1 C14 H14B 109.9
C1 C14 H14B 109.9
H14A C14 H14B 108.3
O1 C15 H15A 109.5
O1 C15 H15B 109.5
H15A C15 H15B 109.5
O1 C15 H15C 109.5
H15A C15 H15C 109.5
H15B C15 H15C 109.5
C9 C16 H16A 109.5
C9 C16 H16B 109.5
H16A C16 H16B 109.5
C9 C16 H16C 109.5
H16A C16 H16C 109.5
H16B C16 H16C 109.5
C30 C17 C29 106.4(3)
C30 C17 C25 110.4(3)
C29 C17 C25 110.3(3)
C30 C17 C18 110.5(3)
C29 C17 C18 110.2(3)
C25 C17 C18 108.9(2)
O7 C18 C19 103.4(2)
O7 C18 C17 106.0(2)
C19 C18 C17 116.2(3)
O7 C18 C22 104.5(2)
C19 C18 C22 105.8(2)
C17 C18 C22 119.2(2)
C20 C19 C18 104.1(2)
C20 C19 H19A 110.9
C18 C19 H19A 110.9
C20 C19 H19B 110.9
C18 C19 H19B 110.9
H19A C19 H19B 109.0
C19 C20 C21 102.1(2)
C19 C20 H20A 111.3
C21 C20 H20A 111.3
C19 C20 H20B 111.3
C21 C20 H20B 111.3
H20A C20 H20B 109.2
C28 C21 C20 115.3(3)
C28 C21 C22 116.4(3)
C20 C21 C22 105.8(2)
C28 C21 H21 106.2
C20 C21 H21 106.2
C22 C21 H21 106.2
C27 C22 C23 110.6(2)
C27 C22 C21 112.8(3)
C23 C22 C21 110.3(3)
C27 C22 C18 103.2(2)
C23 C22 C18 116.6(3)
C21 C22 C18 103.1(2)
C24 C23 C22 117.1(3)
C24 C23 H23A 108.0
C22 C23 H23A 108.0
C24 C23 H23B 108.0
C22 C23 H23B 108.0
H23A C23 H23B 107.3
O9 C24 C23 121.0(3)
O9 C24 C25 122.8(3)
C23 C24 C25 115.8(3)
O10 C25 C32 110.5(3)
O10 C25 C24 106.2(2)
C32 C25 C24 110.4(3)
O10 C25 C17 105.2(2)
C32 C25 C17 114.1(3)
C24 C25 C17 109.9(3)
O8 C26 O7 121.0(3)
O8 C26 C27 127.1(3)
O7 C26 C27 111.9(3)
C26 C27 C22 106.6(3)
C26 C27 H27A 110.4
C22 C27 H27A 110.4
C26 C27 H27B 110.4
C22 C27 H27B 110.4
H27A C27 H27B 108.6
C21 C28 H28A 109.5
C21 C28 H28B 109.5
H28A C28 H28B 109.5
C21 C28 H28C 109.5
H28A C28 H28C 109.5
H28B C28 H28C 109.5
C17 C29 H29A 109.5
C17 C29 H29B 109.5
H29A C29 H29B 109.5
C17 C29 H29C 109.5
H29A C29 H29C 109.5
H29B C29 H29C 109.5
O6 C30 C17 109.2(3)
O6 C30 H30A 109.8
C17 C30 H30A 109.8
O6 C30 H30B 109.8
C17 C30 H30B 109.8
H30A C30 H30B 108.3
O6 C31 H31A 109.5
O6 C31 H31B 109.5
H31A C31 H31B 109.5
O6 C31 H31C 109.5
H31A C31 H31C 109.5
H31B C31 H31C 109.5
C25 C32 H32A 109.5
C25 C32 H32B 109.5
H32A C32 H32B 109.5
C25 C32 H32C 109.5
H32A C32 H32C 109.5
H32B C32 H32C 109.5
C46 C33 C45 107.0(3)
C46 C33 C41 109.5(3)
C45 C33 C41 110.9(3)
C46 C33 C34 109.6(3)
C45 C33 C34 110.5(3)
C41 C33 C34 109.3(2)
O12 C34 C35 103.5(2)
O12 C34 C33 105.9(2)
C35 C34 C33 117.0(3)
O12 C34 C38 105.5(2)
C35 C34 C38 105.4(2)
C33 C34 C38 118.0(2)
C36 C35 C34 104.5(3)
C36 C35 H35A 110.9
C34 C35 H35A 110.9
C36 C35 H35B 110.9
C34 C35 H35B 110.9
H35A C35 H35B 108.9
C35 C36 C37 102.0(3)
C35 C36 H36A 111.4
C37 C36 H36A 111.4
C35 C36 H36B 111.4
C37 C36 H36B 111.4
H36A C36 H36B 109.2
C36 C37 C44 116.3(3)
C36 C37 C38 104.5(3)
C44 C37 C38 116.0(3)
C36 C37 H37 106.4
C44 C37 H37 106.4
C38 C37 H37 106.4
C43 C38 C39 111.1(2)
C43 C38 C37 112.5(3)
C39 C38 C37 109.7(3)
C43 C38 C34 102.9(2)
C39 C38 C34 117.3(2)
C37 C38 C34 103.1(2)
C40 C39 C38 118.1(3)
C40 C39 H39A 107.8
C38 C39 H39A 107.8
C40 C39 H39B 107.8
C38 C39 H39B 107.8
H39A C39 H39B 107.1
O14 C40 C39 121.4(3)
O14 C40 C41 122.1(3)
C39 C40 C41 116.2(2)
O15 C41 C48 109.9(3)
O15 C41 C40 106.2(2)
C48 C41 C40 110.3(3)
O15 C41 C33 106.1(2)
C48 C41 C33 114.6(3)
C40 C41 C33 109.3(3)
O13 C42 O12 121.1(3)
O13 C42 C43 127.7(3)
O12 C42 C43 111.2(3)
C42 C43 C38 107.1(3)
C42 C43 H43A 110.3
C38 C43 H43A 110.3
C42 C43 H43B 110.3
C38 C43 H43B 110.3
H43A C43 H43B 108.6
C37 C44 H44A 109.5
C37 C44 H44B 109.5
H44A C44 H44B 109.5
C37 C44 H44C 109.5
H44A C44 H44C 109.5
H44B C44 H44C 109.5
C33 C45 H45A 109.5
C33 C45 H45B 109.5
H45A C45 H45B 109.5
C33 C45 H45C 109.5
H45A C45 H45C 109.5
H45B C45 H45C 109.5
O11 C46 C33 108.6(3)
O11 C46 H46A 110.0
C33 C46 H46A 110.0
O11 C46 H46B 110.0
C33 C46 H46B 110.0
H46A C46 H46B 108.4
O11 C47 H47A 109.5
O11 C47 H47B 109.5
H47A C47 H47B 109.5
O11 C47 H47C 109.5
H47A C47 H47C 109.5
H47B C47 H47C 109.5
C41 C48 H48A 109.5
C41 C48 H48B 109.5
H48A C48 H48B 109.5
C41 C48 H48C 109.5
H48A C48 H48C 109.5
H48B C48 H48C 109.5
C14 O1 C15 114.2(2)
C10 O2 C2 112.6(2)
C9 O5 H5A 109.5
C30 O6 C31 113.2(3)
C26 O7 C18 112.2(2)
C25 O10 H10 109.5
C46 O11 C47 113.4(3)
C42 O12 C34 112.5(2)
C41 O15 H15 109.5

loop_
_geom_bond_atom_site_label_1
_geom_bond_atom_site_label_2
_geom_bond_distance
C1 C14 1.538(4)
C1 C13 1.546(4)
C1 C2 1.556(4)
C1 C9 1.560(4)
C2 O2 1.477(3)
C2 C3 1.534(4)
C2 C6 1.584(4)
C3 C4 1.508(5)
C3 H3A 0.9900
C3 H3B 0.9900
C4 C5 1.531(4)
C4 H4A 0.9900
C4 H4B 0.9900
C5 C12 1.528(4)
C5 C6 1.562(4)
C5 H5 1.0000
C6 C11 1.538(4)
C6 C7 1.546(4)
C7 C8 1.493(4)
C7 H7A 0.9900
C7 H7B 0.9900
C8 O4 1.220(4)
C8 C9 1.533(4)
C9 O5 1.431(4)
C9 C16 1.515(4)
C10 O3 1.215(4)
C10 O2 1.334(4)
C10 C11 1.491(4)
C11 H11A 0.9900
C11 H11B 0.9900
C12 H12A 0.9800
C12 H12B 0.9800
C12 H12C 0.9800
C13 H13A 0.9800
C13 H13B 0.9800
C13 H13C 0.9800
C14 O1 1.412(4)
C14 H14A 0.9900
C14 H14B 0.9900
C15 O1 1.416(4)
C15 H15A 0.9800
C15 H15B 0.9800
C15 H15C 0.9800
C16 H16A 0.9800
C16 H16B 0.9800
C16 H16C 0.9800
C17 C30 1.526(4)
C17 C29 1.541(4)
C17 C25 1.555(4)
C17 C18 1.566(4)
C18 O7 1.481(4)
C18 C19 1.536(4)
C18 C22 1.588(4)
C19 C20 1.515(4)
C19 H19A 0.9900
C19 H19B 0.9900
C20 C21 1.523(4)
C20 H20A 0.9900
C20 H20B 0.9900
C21 C28 1.521(4)
C21 C22 1.555(4)
C21 H21 1.0000
C22 C27 1.539(4)
C22 C23 1.547(4)
C23 C24 1.496(5)
C23 H23A 0.9900
C23 H23B 0.9900
C24 O9 1.212(4)
C24 C25 1.532(5)
C25 O10 1.427(4)
C25 C32 1.521(4)
C26 O8 1.221(4)
C26 O7 1.336(4)
C26 C27 1.477(4)
C27 H27A 0.9900
C27 H27B 0.9900
C28 H28A 0.9800
C28 H28B 0.9800
C28 H28C 0.9800
C29 H29A 0.9800
C29 H29B 0.9800
C29 H29C 0.9800
C30 O6 1.409(4)
C30 H30A 0.9900
C30 H30B 0.9900
C31 O6 1.428(4)
C31 H31A 0.9800
C31 H31B 0.9800
C31 H31C 0.9800
C32 H32A 0.9800
C32 H32B 0.9800
C32 H32C 0.9800
C33 C46 1.531(4)
C33 C45 1.538(4)
C33 C41 1.553(5)
C33 C34 1.559(4)
C34 O12 1.473(4)
C34 C35 1.540(4)
C34 C38 1.587(4)
C35 C36 1.510(5)
C35 H35A 0.9900
C35 H35B 0.9900
C36 C37 1.515(4)
C36 H36A 0.9900
C36 H36B 0.9900
C37 C44 1.528(5)
C37 C38 1.558(4)
C37 H37 1.0000
C38 C43 1.541(4)
C38 C39 1.550(4)
C39 C40 1.494(4)
C39 H39A 0.9900
C39 H39B 0.9900
C40 O14 1.209(4)
C40 C41 1.540(4)
C41 O15 1.431(4)
C41 C48 1.521(4)
C42 O13 1.211(4)
C42 O12 1.337(4)
C42 C43 1.487(4)
C43 H43A 0.9900
C43 H43B 0.9900
C44 H44A 0.9800
C44 H44B 0.9800
C44 H44C 0.9800
C45 H45A 0.9800
C45 H45B 0.9800
C45 H45C 0.9800
C46 O11 1.410(4)
C46 H46A 0.9900
C46 H46B 0.9900
C47 O11 1.421(4)
C47 H47A 0.9800
C47 H47B 0.9800
C47 H47C 0.9800
C48 H48A 0.9800
C48 H48B 0.9800
C48 H48C 0.9800
O5 H5A 0.8400
O10 H10 0.8400
O15 H15 0.8400

loop_
_geom_torsion_atom_site_label_1
_geom_torsion_atom_site_label_2
_geom_torsion_atom_site_label_3
_geom_torsion_atom_site_label_4
_geom_torsion
C14 C1 C2 O2 -37.4(3)
C13 C1 C2 O2 79.6(3)
C9 C1 C2 O2 -158.3(2)
C14 C1 C2 C3 -152.1(3)
C13 C1 C2 C3 -35.1(4)
C9 C1 C2 C3 87.0(3)
C14 C1 C2 C6 79.9(3)
C13 C1 C2 C6 -163.1(3)
C9 C1 C2 C6 -41.0(3)
O2 C2 C3 C4 87.2(3)
C1 C2 C3 C4 -157.1(3)
C6 C2 C3 C4 -23.8(3)
C2 C3 C4 C5 42.3(3)
C3 C4 C5 C12 -172.8(3)
C3 C4 C5 C6 -44.7(3)
C12 C5 C6 C11 47.5(4)
C4 C5 C6 C11 -81.4(3)
C12 C5 C6 C7 -76.9(3)
C4 C5 C6 C7 154.3(3)
C12 C5 C6 C2 157.9(3)
C4 C5 C6 C2 29.1(3)
O2 C2 C6 C11 3.9(3)
C3 C2 C6 C11 113.8(3)
C1 C2 C6 C11 -113.4(3)
O2 C2 C6 C7 126.6(3)
C3 C2 C6 C7 -123.5(3)
C1 C2 C6 C7 9.3(4)
O2 C2 C6 C5 -113.3(3)
C3 C2 C6 C5 -3.5(3)
C1 C2 C6 C5 129.4(3)
C11 C6 C7 C8 118.1(3)
C5 C6 C7 C8 -116.8(3)
C2 C6 C7 C8 -0.3(4)
C6 C7 C8 O4 -160.9(3)
C6 C7 C8 C9 25.4(4)
O4 C8 C9 O5 -118.0(3)
C7 C8 C9 O5 55.8(3)
O4 C8 C9 C16 1.6(4)
C7 C8 C9 C16 175.4(3)
O4 C8 C9 C1 128.3(3)
C7 C8 C9 C1 -58.0(3)
C14 C1 C9 O5 -170.1(2)
C13 C1 C9 O5 72.1(3)
C2 C1 C9 O5 -49.5(3)
C14 C1 C9 C16 68.2(3)
C13 C1 C9 C16 -49.6(4)
C2 C1 C9 C16 -171.1(3)
C14 C1 C9 C8 -56.8(3)
C13 C1 C9 C8 -174.5(2)
C2 C1 C9 C8 63.9(3)
O3 C10 C11 C6 178.9(3)
O2 C10 C11 C6 -2.8(3)
C7 C6 C11 C10 -127.4(3)
C5 C6 C11 C10 109.4(3)
C2 C6 C11 C10 -0.9(3)
C13 C1 C14 O1 -169.4(3)
C2 C1 C14 O1 -50.1(3)
C9 C1 C14 O1 70.1(3)
C30 C17 C18 O7 -34.1(3)
C29 C17 C18 O7 83.3(3)
C25 C17 C18 O7 -155.6(2)
C30 C17 C18 C19 -148.3(3)
C29 C17 C18 C19 -30.9(4)
C25 C17 C18 C19 90.2(3)
C30 C17 C18 C22 83.2(3)
C29 C17 C18 C22 -159.5(3)
C25 C17 C18 C22 -38.3(4)
O7 C18 C19 C20 80.8(3)
C17 C18 C19 C20 -163.6(3)
C22 C18 C19 C20 -28.8(3)
C18 C19 C20 C21 42.9(3)
C19 C20 C21 C28 -171.3(3)
C19 C20 C21 C22 -41.1(3)
C28 C21 C22 C27 41.7(4)
C20 C21 C22 C27 -87.8(3)
C28 C21 C22 C23 -82.6(3)
C20 C21 C22 C23 147.9(3)
C28 C21 C22 C18 152.3(3)
C20 C21 C22 C18 22.8(3)
O7 C18 C22 C27 12.5(3)
C19 C18 C22 C27 121.3(3)
C17 C18 C22 C27 -105.6(3)
O7 C18 C22 C23 133.9(3)
C19 C18 C22 C23 -117.3(3)
C17 C18 C22 C23 15.9(4)
O7 C18 C22 C21 -105.1(3)
C19 C18 C22 C21 3.7(3)
C17 C18 C22 C21 136.8(3)
C27 C22 C23 C24 103.6(3)
C21 C22 C23 C24 -130.9(3)
C18 C22 C23 C24 -13.8(4)
C22 C23 C24 O9 -150.0(3)
C22 C23 C24 C25 37.1(4)
O9 C24 C25 O10 -120.7(3)
C23 C24 C25 O10 52.0(3)
O9 C24 C25 C32 -0.8(4)
C23 C24 C25 C32 171.9(3)
O9 C24 C25 C17 125.9(3)
C23 C24 C25 C17 -61.3(3)
C30 C17 C25 O10 -176.5(3)
C29 C17 C25 O10 66.1(3)
C18 C17 C25 O10 -55.0(3)
C30 C17 C25 C32 62.1(4)
C29 C17 C25 C32 -55.2(4)
C18 C17 C25 C32 -176.3(3)
C30 C17 C25 C24 -62.5(3)
C29 C17 C25 C24 -179.9(3)
C18 C17 C25 C24 59.0(3)
O8 C26 C27 C22 -176.3(3)
O7 C26 C27 C22 2.1(4)
C23 C22 C27 C26 -134.5(3)
C21 C22 C27 C26 101.4(3)
C18 C22 C27 C26 -9.1(3)
C29 C17 C30 O6 -174.6(3)
C25 C17 C30 O6 65.7(3)
C18 C17 C30 O6 -54.9(3)
C46 C33 C34 O12 -37.0(3)
C45 C33 C34 O12 80.7(3)
C41 C33 C34 O12 -157.1(2)
C46 C33 C34 C35 -151.7(3)
C45 C33 C34 C35 -34.0(4)
C41 C33 C34 C35 88.3(3)
C46 C33 C34 C38 80.8(3)
C45 C33 C34 C38 -161.5(3)
C41 C33 C34 C38 -39.3(3)
O12 C34 C35 C36 85.5(3)
C33 C34 C35 C36 -158.5(3)
C38 C34 C35 C36 -25.0(3)
C34 C35 C36 C37 42.9(3)
C35 C36 C37 C44 -173.7(3)
C35 C36 C37 C38 -44.4(3)
C36 C37 C38 C43 -82.0(3)
C44 C37 C38 C43 47.5(4)
C36 C37 C38 C39 153.8(3)
C44 C37 C38 C39 -76.7(4)
C36 C37 C38 C34 28.2(3)
C44 C37 C38 C34 157.6(3)
O12 C34 C38 C43 6.1(3)
C35 C34 C38 C43 115.2(3)
C33 C34 C38 C43 -111.9(3)
O12 C34 C38 C39 128.4(3)
C35 C34 C38 C39 -122.5(3)
C33 C34 C38 C39 10.4(4)
O12 C34 C38 C37 -111.0(3)
C35 C34 C38 C37 -1.9(3)
C33 C34 C38 C37 131.0(3)
C43 C38 C39 C40 114.2(3)
C37 C38 C39 C40 -120.8(3)
C34 C38 C39 C40 -3.8(4)
C38 C39 C40 O14 -157.9(3)
C38 C39 C40 C41 28.2(4)
O14 C40 C41 O15 -118.2(3)
C39 C40 C41 O15 55.7(3)
O14 C40 C41 C48 0.8(4)
C39 C40 C41 C48 174.7(3)
O14 C40 C41 C33 127.7(3)
C39 C40 C41 C33 -58.4(3)
C46 C33 C41 O15 -172.5(2)
C45 C33 C41 O15 69.6(3)
C34 C33 C41 O15 -52.4(3)
C46 C33 C41 C48 66.1(3)
C45 C33 C41 C48 -51.8(4)
C34 C33 C41 C48 -173.8(3)
C46 C33 C41 C40 -58.3(3)
C45 C33 C41 C40 -176.2(3)
C34 C33 C41 C40 61.8(3)
O13 C42 C43 C38 178.2(3)
O12 C42 C43 C38 -4.8(3)
C39 C38 C43 C42 -127.6(3)
C37 C38 C43 C42 109.1(3)
C34 C38 C43 C42 -1.2(3)
C45 C33 C46 O11 -170.9(3)
C41 C33 C46 O11 68.8(3)
C34 C33 C46 O11 -51.1(3)
C1 C14 O1 C15 177.2(3)
O3 C10 O2 C2 -175.9(3)
C11 C10 O2 C2 5.7(3)
C3 C2 O2 C10 -117.7(3)
C1 C2 O2 C10 119.0(3)
C6 C2 O2 C10 -6.1(3)
C17 C30 O6 C31 173.5(3)
O8 C26 O7 C18 -174.8(3)
C27 C26 O7 C18 6.7(4)
C19 C18 O7 C26 -122.8(3)
C17 C18 O7 C26 114.5(3)
C22 C18 O7 C26 -12.3(3)
C33 C46 O11 C47 174.9(3)
O13 C42 O12 C34 -173.4(3)
C43 C42 O12 C34 9.4(4)
C35 C34 O12 C42 -120.3(3)
C33 C34 O12 C42 116.1(3)
C38 C34 O12 C42 -9.8(3)
